data_7231414
loop_
_publ_author_name
'Collings, Ines E.'
'Manna, Rudra Sekhar'
'Tsirlin, Alexander A.'
'Bykov, Maxim'
'Bykova, Elena'
'Hanfland, Michael'
'Gegenwart, Philipp'
'van Smaalen, Sander'
'Dubrovinsky, Leonid'
'Dubrovinskaia, Natalia'

_publ_section_title
;
 Pressure dependence of spin canting in ammonium metal formate
 antiferromagnets.
;
_journal_issue 37
_journal_name_full 'Physical chemistry chemical physics : PCCP'
_journal_page_first 24465
_journal_page_last 24476
_journal_paper_doi 10.1039/c8cp03761b
_journal_volume 20
_journal_year 2018
_chemical_formula_moiety 'C6 H6 Mn2 O12, N2 H8'
_chemical_formula_sum 'C6 H14 Mn2 N2 O12'
_chemical_formula_weight 416.1
_space_group_IT_number 4
_space_group_name_Hall 'P 2yb'
_space_group_name_H-M_alt 'P 1 21 1'
_symmetry_cell_setting monoclinic
_symmetry_Int_Tables_number 4
_symmetry_space_group_name_Hall 'P 2yb'
_symmetry_space_group_name_H-M 'P 1 21 1'
_audit_creation_method 'Jana2006 Version : 25/10/2015'
_audit_update_record
;
2018-08-09 deposited with the CCDC.
2018-08-22 downloaded from the CCDC.
;
_cell_angle_alpha 90
_cell_angle_beta 89.96(3)
_cell_angle_gamma 90
_cell_formula_units_Z 2
_cell_length_a 6.651(3)
_cell_length_b 7.067(3)
_cell_length_c 13.839(4)
_cell_measurement_reflns_used 114
_cell_measurement_temperature 293
_cell_measurement_theta_max 11.28
_cell_measurement_theta_min 1.96
_cell_volume 650.5(4)
_computing_cell_refinement 'CrysAlisPro 1.171.38.43 (Rigaku OD, 2015)'
_computing_data_collection 'CrysAlisPro 1.171.38.43 (Rigaku OD, 2015)'
_computing_data_reduction 'CrysAlisPro 1.171.38.43 (Rigaku OD, 2015)'
_diffrn_ambient_pressure '1.98 GPa'
_diffrn_ambient_temperature 293
_diffrn_detector 'CCD plate'
_diffrn_measured_fraction_theta_full 0.84
_diffrn_measured_fraction_theta_max 0.81
_diffrn_measurement_device 'ID15B beamline, ESRF'
_diffrn_measurement_device_type 'esperanto-CrysAlisPro-abstract goniometer imported esperanto images'
_diffrn_measurement_method '\w scans'
_diffrn_measurement_specimen_support 'diamond-anvil cell'
_diffrn_radiation_monochromator synchrotron
_diffrn_radiation_probe x-ray
_diffrn_radiation_source synchrotron
_diffrn_radiation_type synchrotron
_diffrn_radiation_wavelength 0.41111
_diffrn_reflns_av_R_equivalents 0.0673
_diffrn_reflns_av_unetI/netI 0.0791
_diffrn_reflns_limit_h_max 6
_diffrn_reflns_limit_h_min -6
_diffrn_reflns_limit_k_max 6
_diffrn_reflns_limit_k_min -6
_diffrn_reflns_limit_l_max 13
_diffrn_reflns_limit_l_min -13
_diffrn_reflns_number 1960
_diffrn_reflns_theta_full 8.26
_diffrn_reflns_theta_max 11.89
_diffrn_reflns_theta_min 1.7
_diffrn_source synchrotron
_exptl_absorpt_coefficient_mu 0.43
_exptl_absorpt_correction_T_max 1
_exptl_absorpt_correction_T_min 0.866
_exptl_absorpt_correction_type multi-scan
_exptl_absorpt_process_details
;
CrysAlisPro 1.171.38.43 (Rigaku Oxford Diffraction, 2015)
Empirical absorption correction using spherical harmonics,
 implemented in SCALE3 ABSPACK scaling algorithm.
;
_exptl_crystal_colour colourless
_exptl_crystal_density_diffrn 2.1242
_exptl_crystal_description 'hexagonal bipyramid'
_exptl_crystal_F_000 404
_exptl_crystal_size_max 0.090
_exptl_crystal_size_mid 0.070
_exptl_crystal_size_min 0.050
_refine_diff_density_max 1.42
_refine_diff_density_min -1.45
_refine_ls_abs_structure_details '  730 of Friedel pairs used in the refinement'
_refine_ls_extinction_method none
_refine_ls_goodness_of_fit_gt 4.69
_refine_ls_goodness_of_fit_ref 3.76
_refine_ls_hydrogen_treatment constr
_refine_ls_number_constraints 49
_refine_ls_number_parameters 87
_refine_ls_number_reflns 1960
_refine_ls_number_restraints 0
_refine_ls_R_factor_all 0.2059
_refine_ls_R_factor_gt 0.1587
_refine_ls_shift/su_max 0.0425
_refine_ls_shift/su_mean 0.0086
_refine_ls_structure_factor_coef F
_refine_ls_weighting_details w=1/(\s^2^(F)+0.0001F^2^)
_refine_ls_weighting_scheme sigma
_refine_ls_wR_factor_gt 0.1768
_refine_ls_wR_factor_ref 0.1856
_reflns_number_gt 1168
_reflns_number_total 1960
_reflns_threshold_expression I>3\s(I)
_cod_data_source_file c8cp03761b2.cif
_cod_data_source_block AMnF_c2_p04
_cod_depositor_comments
;
The following automatic conversions were performed:

'_diffrn_radiation_probe' value 'X-ray' changed to 'x-ray' according
to
/home/data/users/saulius/crontab/automatic-downloads/rss-feeds/RSC/lib/dictionaries/cif_core.dic
dictionary named 'cif_core.dic' version 2.4.2 from 2011-04-26.

Automatic conversion script
Id: cif_fix_values 4973 2017-02-22 13:04:09Z antanas 

 Adding full bibliography for 7231402--7231432.cif.
;
_cod_database_code 7231414

loop_
_space_group_symop_id
_space_group_symop_operation_xyz
1 x,y,z
2 -x,y+1/2,-z

loop_
_atom_site_label
_atom_site_type_symbol
_atom_site_fract_x
_atom_site_fract_y
_atom_site_fract_z
_atom_site_adp_type
_atom_site_U_iso_or_equiv
_atom_site_site_symmetry_multiplicity
_atom_site_occupancy
_atom_site_calc_flag
Mn1 Mn 0.6355(8) 0.7099(9) 0.8505(3) Uani 0.0518(15) 2 1 d
Mn2 Mn 1.1352(8) 0.2200(9) 0.6489(3) Uani 0.0518(15) 2 1 d
C1 C 0.892(6) -0.139(6) 0.552(2) Uiso 0.062(4) 2 1 d
C2 C 0.528(7) 1.009(7) 0.709(3) Uiso 0.085(6) 2 1 d
C3 C 1.041(5) 0.906(5) 0.8000(19) Uiso 0.049(4) 2 1 d
C4 C 0.240(6) 0.483(5) 0.8162(18) Uiso 0.056(4) 2 1 d
C5 C 0.759(5) 0.445(5) 0.6856(18) Uiso 0.055(4) 2 1 d
C6 C 0.618(6) 0.584(6) 1.046(2) Uiso 0.054(4) 2 1 d
O1 O 1.068(3) 1.080(3) 0.7806(13) Uiso 0.049(4) 2 1 d
O2 O 0.497(4) 0.949(4) 0.9306(13) Uiso 0.054(4) 2 1 d
O3 O 0.357(4) 0.574(4) 0.8666(13) Uiso 0.056(4) 2 1 d
O4 O 0.735(4) 0.592(3) 0.9872(14) Uiso 0.054(4) 2 1 d
O5 O 0.782(3) 0.470(4) 0.7739(13) Uiso 0.055(4) 2 1 d
O6 O 0.427(5) 1.083(5) 0.6316(16) Uiso 0.085(6) 2 1 d
O7 O 0.928(3) 0.854(4) 0.8619(12) Uiso 0.049(4) 2 1 d
O8 O 0.264(4) 0.457(4) 0.7242(13) Uiso 0.056(4) 2 1 d
O9 O 0.848(3) 0.352(4) 0.6287(13) Uiso 0.055(4) 2 1 d
O10 O 1.006(4) 0.000(4) 0.5665(14) Uiso 0.062(4) 2 1 d
O11 O 0.564(5) 0.857(5) 0.7129(18) Uiso 0.085(6) 2 1 d
O12 O 1.243(4) 0.341(4) 0.5075(15) Uiso 0.062(4) 2 1 d
N1 N 0.634(4) 0.208(5) 0.4667(15) Uani 0.051(8) 2 1 d
N2 N 0.122(4) 0.704(5) 1.0306(15) Uani 0.051(8) 2 1 d
H1c1 H 0.914807 -0.246315 0.593338 Uiso 0.0746 2 1 d
H1c2 H 0.568794 1.09138 0.760932 Uiso 0.1017 2 1 d
H1c6 H 0.60277 0.696516 1.083716 Uiso 0.0642 2 1 d
H1c5 H 0.648938 0.514821 0.658528 Uiso 0.0654 2 1 d
H1c3 H 1.114067 0.81304 0.763668 Uiso 0.0582 2 1 d
H1c4 H 0.124696 0.427067 0.846709 Uiso 0.0675 2 1 d

loop_
_atom_site_aniso_label
_atom_site_aniso_type_symbol
_atom_site_aniso_U_11
_atom_site_aniso_U_22
_atom_site_aniso_U_33
_atom_site_aniso_U_12
_atom_site_aniso_U_13
_atom_site_aniso_U_23
Mn1 Mn 0.070(3) 0.017(2) 0.068(2) 0.001(2) -0.0074(16) -0.002(2)
Mn2 Mn 0.070(3) 0.017(2) 0.068(2) 0.001(2) -0.0074(16) -0.002(2)
N1 N 0.048(15) 0.052(15) 0.053(10) 0.007(12) 0.005(8) 0.042(11)
N2 N 0.048(15) 0.052(15) 0.053(10) 0.007(12) 0.005(8) 0.042(11)

loop_
_atom_type_symbol
_atom_type_scat_dispersion_real
_atom_type_scat_dispersion_imag
_atom_type_scat_source
C -0.0001 0.0005 'International Tables Vol C tables 4.2.6.8 and 6.1.1.1'
H 0.0000 0.0000 'International Tables Vol C tables 4.2.6.8 and 6.1.1.1'
Mn 0.1790 0.2615 'International Tables Vol C tables 4.2.6.8 and 6.1.1.1'
N 0.0006 0.0010 'International Tables Vol C tables 4.2.6.8 and 6.1.1.1'
O 0.0018 0.0018 'International Tables Vol C tables 4.2.6.8 and 6.1.1.1'

loop_
_geom_angle_atom_site_label_1
_geom_angle_atom_site_label_2
_geom_angle_atom_site_label_3
_geom_angle_site_symmetry_1
_geom_angle_site_symmetry_3
_geom_angle
O2 Mn1 O3 . . 86.0(9)
O2 Mn1 O4 . . 89.0(8)
O2 Mn1 O5 . . 178.1(8)
O2 Mn1 O7 . . 88.7(9)
O2 Mn1 O11 . . 89.0(10)
O3 Mn1 O4 . . 90.1(9)
O3 Mn1 O5 . . 95.0(9)
O3 Mn1 O7 . . 169.8(7)
O3 Mn1 O11 . . 96.7(10)
O4 Mn1 O5 . . 89.4(8)
O4 Mn1 O7 . . 81.1(8)
O4 Mn1 O11 . . 172.8(11)
O5 Mn1 O7 . . 90.0(9)
O5 Mn1 O11 . . 92.4(10)
O7 Mn1 O11 . . 91.9(10)
O1 Mn2 O6 1_545 1_645 94.2(9)
O1 Mn2 O8 1_545 1_655 91.7(8)
O1 Mn2 O9 1_545 . 97.4(8)
O1 Mn2 O10 1_545 . 92.0(9)
O1 Mn2 O12 1_545 . 171.9(10)
O6 Mn2 O8 1_645 1_655 92.6(10)
O6 Mn2 O9 1_645 . 166.2(8)
O6 Mn2 O10 1_645 . 88.6(11)
O6 Mn2 O12 1_645 . 77.9(10)
O8 Mn2 O9 1_655 . 94.6(9)
O8 Mn2 O10 1_655 . 176.0(9)
O8 Mn2 O12 1_655 . 89.9(8)
O9 Mn2 O10 . . 83.4(10)
O9 Mn2 O12 . . 90.3(9)
O10 Mn2 O12 . . 86.6(9)
O10 C1 O12 . 2_746 130(4)
O10 C1 H1c1 . . 115.2
O12 C1 H1c1 2_746 . 115.2
O6 C2 O11 . . 121(4)
O6 C2 H1c2 . . 119.61
O11 C2 H1c2 . . 119.61
O1 C3 O7 . . 123(3)
O1 C3 H1c3 . . 118.74
O7 C3 H1c3 . . 118.74
O3 C4 O8 . . 124(3)
O3 C4 H1c4 . . 118.16
O8 C4 H1c4 . . 118.16
O5 C5 O9 . . 132(3)
O5 C5 H1c5 . . 113.96
O9 C5 H1c5 . . 113.96
O2 C6 O4 2_647 . 130(4)
O2 C6 H1c6 2_647 . 114.9
O4 C6 H1c6 . . 114.9
Mn2 O1 C3 1_565 . 131.5(18)
Mn1 O2 C6 . 2_657 162(2)
Mn1 O3 C4 . . 138(2)
Mn1 O4 C6 . . 116(2)
Mn1 O5 C5 . . 121(2)
Mn2 O6 C2 1_465 . 121(2)
Mn1 O7 C3 . . 130.3(19)
Mn2 O8 C4 1_455 . 122(2)
Mn2 O9 C5 . . 127(2)
Mn2 O10 C1 . . 155(2)
Mn1 O11 C2 . . 123(3)
Mn2 O12 C1 . 2_756 113(2)

loop_
_geom_bond_atom_site_label_1
_geom_bond_atom_site_label_2
_geom_bond_site_symmetry_2
_geom_bond_distance
Mn1 O2 . 2.22(2)
Mn1 O3 . 2.10(3)
Mn1 O4 . 2.17(2)
Mn1 O5 . 2.23(2)
Mn1 O7 . 2.20(2)
Mn1 O11 . 2.22(3)
Mn2 O1 1_545 2.12(2)
Mn2 O6 1_645 2.18(3)
Mn2 O8 1_655 2.15(2)
Mn2 O9 . 2.15(2)
Mn2 O10 . 2.11(3)
Mn2 O12 . 2.25(2)
C1 O10 . 1.26(5)
C1 O12 2_746 1.23(4)
C1 H1c1 . 0.96
C2 O6 . 1.37(5)
C2 O11 . 1.10(6)
C2 H1c2 . 0.96
C3 O1 . 1.27(4)
C3 O7 . 1.20(4)
C3 H1c3 . 0.96
C4 O3 . 1.23(4)
C4 O8 . 1.30(3)
C4 H1c4 . 0.96
C5 O5 . 1.24(3)
C5 O9 . 1.18(4)
C5 H1c5 . 0.96
C6 O2 2_647 1.26(5)
C6 O4 . 1.13(4)
C6 H1c6 . 0.96

loop_
_twin_individual_id
_twin_individual_mass_fraction_refined
_twin_individual_twin_matrix_11
_twin_individual_twin_matrix_12
_twin_individual_twin_matrix_13
_twin_individual_twin_matrix_21
_twin_individual_twin_matrix_22
_twin_individual_twin_matrix_23
_twin_individual_twin_matrix_31
_twin_individual_twin_matrix_32
_twin_individual_twin_matrix_33
1 0.240(7) 1 0 0 0 1 0 0 0 1
2 0.379(5) -1 0 -0.0975 0 -1 0 -0.02 0 1
3 0.380(5) 0.4617 0 1.8584 0 -1 0 0.4244 0 -0.4617
